data_7034352
loop_
_publ_author_name
'Zaragoza-Calero, Silvia'
'Francos, Javier'
'Kennedy, Alan R.'
'O'Hara, Charles T'

_publ_section_title
;
 Solid state and solution studies of lithium tris(n-butyl)magnesiates
 stabilised by Lewis donors.
;
_journal_issue 16
_journal_name_full 'Dalton transactions (Cambridge, England : 2003)'
_journal_page_first 7258
_journal_page_last 7267
_journal_paper_doi 10.1039/c5dt00435g
_journal_volume 44
_journal_year 2015
_chemical_formula_sum 'C19 H38 Li Mg O2'
_chemical_formula_weight 329.74
_chemical_name_systematic
;
 ?
;
_chemical_properties_physical 'Air-sensitive, Moisture-sensitive, Oxygen-sensitive'
_space_group_IT_number 15
_symmetry_cell_setting monoclinic
_symmetry_space_group_name_Hall '-C 2yc'
_symmetry_space_group_name_H-M 'C 1 2/c 1'
_atom_sites_solution_hydrogens geom
_atom_sites_solution_primary direct
_atom_sites_solution_secondary difmap
_audit_creation_method SHELXL-97
_audit_update_record
;
2015-01-28 deposited with the CCDC.
2015-03-09 downloaded from the CCDC.
;
_cell_angle_alpha 90.00
_cell_angle_beta 93.437(7)
_cell_angle_gamma 90.00
_cell_formula_units_Z 8
_cell_length_a 10.5458(8)
_cell_length_b 22.265(2)
_cell_length_c 18.0116(12)
_cell_measurement_reflns_used 3607
_cell_measurement_temperature 123(2)
_cell_measurement_theta_max 27.8008
_cell_measurement_theta_min 3.0255
_cell_volume 4221.6(6)
_computing_cell_refinement CrysalisPro
_computing_data_collection CrysalisPro
_computing_data_reduction CrysalisPro
_computing_publication_material 'SHELXL-97 '
_computing_structure_refinement 'SHELXL-97 (Sheldrick, 2008)'
_computing_structure_solution SHELXS
_diffrn_ambient_temperature 123(2)
_diffrn_measured_fraction_theta_full 0.985
_diffrn_measured_fraction_theta_max 0.985
_diffrn_measurement_device_type 'Oxford Diffraction Xcalibur E'
_diffrn_measurement_method 'omega scans'
_diffrn_radiation_monochromator graphite
_diffrn_radiation_source 'fine-focus sealed tube'
_diffrn_radiation_type MoK\a
_diffrn_radiation_wavelength 0.71073
_diffrn_reflns_av_R_equivalents 0.0313
_diffrn_reflns_av_sigmaI/netI 0.0478
_diffrn_reflns_limit_h_max 12
_diffrn_reflns_limit_h_min -12
_diffrn_reflns_limit_k_max 26
_diffrn_reflns_limit_k_min -27
_diffrn_reflns_limit_l_max 22
_diffrn_reflns_limit_l_min -21
_diffrn_reflns_number 11951
_diffrn_reflns_theta_full 26.00
_diffrn_reflns_theta_max 26.00
_diffrn_reflns_theta_min 3.03
_exptl_absorpt_coefficient_mu 0.090
_exptl_absorpt_correction_T_max 1.00000
_exptl_absorpt_correction_T_min 0.83510
_exptl_absorpt_correction_type multi-scan
_exptl_absorpt_process_details
;
CrysAlisPro, Oxford Diffraction Ltd.,
Version 1.171.34.40 (release 27-08-2010 CrysAlis171 .NET)
(compiled Aug 27 2010,11:50:40)
Empirical absorption correction using spherical harmonics,
 implemented in SCALE3 ABSPACK scaling algorithm.
;
_exptl_crystal_colour colourless
_exptl_crystal_density_diffrn 1.038
_exptl_crystal_density_method 'not measured'
_exptl_crystal_description block
_exptl_crystal_F_000 1464
_exptl_crystal_recrystallization_method 'Re-crystallisation from solvent: '
_exptl_crystal_size_max 0.3
_exptl_crystal_size_mid 0.1
_exptl_crystal_size_min 0.1
_refine_diff_density_max 0.486
_refine_diff_density_min -0.476
_refine_diff_density_rms 0.066
_refine_ls_extinction_method none
_refine_ls_goodness_of_fit_ref 1.057
_refine_ls_hydrogen_treatment constr
_refine_ls_matrix_type full
_refine_ls_number_parameters 228
_refine_ls_number_reflns 4082
_refine_ls_number_restraints 134
_refine_ls_restrained_S_all 1.103
_refine_ls_R_factor_all 0.1318
_refine_ls_R_factor_gt 0.0924
_refine_ls_shift/su_max 0.000
_refine_ls_shift/su_mean 0.000
_refine_ls_structure_factor_coef Fsqd
_refine_ls_weighting_details 'calc w=1/[\s^2^(Fo^2^)+(0.1320P)^2^+7.9697P] where P=(Fo^2^+2Fc^2^)/3'
_refine_ls_weighting_scheme calc
_refine_ls_wR_factor_gt 0.2420
_refine_ls_wR_factor_ref 0.2721
_reflns_number_gt 2704
_reflns_number_total 4082
_reflns_threshold_expression I>2\s(I)
_cod_data_source_file c5dt00435g2.cif
_cod_data_source_block 6
_cod_depositor_comments 'Adding full bibliography for 7034348--7034352.cif.'
_cod_original_sg_symbol_H-M C2/c
_cod_database_code 7034352
_cell_oxdiff_measurement_reflns_used 3608

loop_
_symmetry_equiv_pos_as_xyz
'x, y, z'
'-x, y, -z+1/2'
'x+1/2, y+1/2, z'
'-x+1/2, y+1/2, -z+1/2'
'-x, -y, -z'
'x, -y, z-1/2'
'-x+1/2, -y+1/2, -z'
'x+1/2, -y+1/2, z-1/2'

loop_
_atom_site_label
_atom_site_type_symbol
_atom_site_fract_x
_atom_site_fract_y
_atom_site_fract_z
_atom_site_U_iso_or_equiv
_atom_site_adp_type
_atom_site_occupancy
_atom_site_symmetry_multiplicity
_atom_site_calc_flag
_atom_site_refinement_flags
_atom_site_disorder_assembly
_atom_site_disorder_group
Mg1 Mg 0.03209(11) 0.05606(6) 0.02789(6) 0.0417(4) Uani 1 1 d . . .
Li1 Li 0.0936(6) 0.1577(3) 0.0882(3) 0.0430(14) Uani 1 1 d U . .
O1 O 0.1582(2) 0.23182(11) 0.04931(13) 0.0421(6) Uani 1 1 d . . .
O2 O 0.0905(3) 0.16997(13) 0.19570(14) 0.0590(8) Uani 1 1 d U . .
C1 C 0.2270(4) 0.08221(19) 0.0702(2) 0.0563(11) Uani 1 1 d DU . .
H1A H 0.2693 0.1077 0.0341 0.068 Uiso 1 1 calc R A 1
H1B H 0.2260 0.1035 0.1185 0.068 Uiso 1 1 calc R A 1
C2 C 0.2895(9) 0.0213(4) 0.0787(7) 0.085(3) Uani 0.681(7) 1 d PDU B 1
H2A H 0.2433 -0.0019 0.1153 0.102 Uiso 0.681(7) 1 calc PR B 1
H2B H 0.2777 0.0002 0.0304 0.102 Uiso 0.681(7) 1 calc PR B 1
C3 C 0.4279(9) 0.0197(5) 0.1024(10) 0.152(4) Uani 0.681(7) 1 d PDU B 1
H3A H 0.4332 0.0129 0.1568 0.183 Uiso 0.681(7) 1 calc PR B 1
H3B H 0.4627 -0.0169 0.0798 0.183 Uiso 0.681(7) 1 calc PR B 1
C4 C 0.5163(11) 0.0683(6) 0.0886(12) 0.193(5) Uani 0.681(7) 1 d PDU B 1
H4A H 0.6034 0.0549 0.1012 0.289 Uiso 0.681(7) 1 calc PR B 1
H4B H 0.4971 0.1030 0.1194 0.289 Uiso 0.681(7) 1 calc PR B 1
H4C H 0.5077 0.0797 0.0360 0.289 Uiso 0.681(7) 1 calc PR B 1
C5 C 0.0396(4) 0.02565(19) -0.0927(2) 0.0517(10) Uani 1 1 d DU . .
H5A H 0.0056 -0.0157 -0.0972 0.062 Uiso 1 1 calc R B 1
H5B H -0.0166 0.0520 -0.1244 0.062 Uiso 1 1 calc R B 1
C6 C 0.1706(6) 0.0266(4) -0.1217(4) 0.0576(18) Uani 0.681(7) 1 d PDU B 1
H6A H 0.1976 -0.0153 -0.1301 0.069 Uiso 0.681(7) 1 calc PR B 1
H6B H 0.2302 0.0440 -0.0830 0.069 Uiso 0.681(7) 1 calc PR B 1
C7 C 0.1823(13) 0.0621(6) -0.1942(6) 0.076(2) Uani 0.681(7) 1 d PDU B 1
H7A H 0.1311 0.0418 -0.2347 0.091 Uiso 0.681(7) 1 calc PR B 1
H7B H 0.1465 0.1028 -0.1880 0.091 Uiso 0.681(7) 1 calc PR B 1
C8 C 0.3189(9) 0.0678(6) -0.2166(6) 0.105(3) Uani 0.681(7) 1 d PDU B 1
H8A H 0.3206 0.0917 -0.2622 0.158 Uiso 0.681(7) 1 calc PR B 1
H8B H 0.3536 0.0278 -0.2253 0.158 Uiso 0.681(7) 1 calc PR B 1
H8C H 0.3703 0.0877 -0.1767 0.158 Uiso 0.681(7) 1 calc PR B 1
C9 C 0.0660(6) 0.1180(2) 0.2391(3) 0.0896(18) Uani 1 1 d U . .
H9A H 0.1244 0.1176 0.2843 0.108 Uiso 1 1 calc R . .
H9B H 0.0818 0.0814 0.2100 0.108 Uiso 1 1 calc R . .
C10 C 0.0666(4) 0.22224(18) 0.2379(2) 0.0466(9) Uani 1 1 d U . .
H10A H 0.0803 0.2584 0.2074 0.056 Uiso 1 1 calc R . .
H10B H 0.1269 0.2238 0.2821 0.056 Uiso 1 1 calc R . .
C11 C -0.1036(3) 0.13165(18) 0.0421(2) 0.0487(9) Uani 1 1 d . . .
H11A H -0.1558 0.1234 0.0849 0.058 Uiso 1 1 calc R B .
H11B H -0.0561 0.1694 0.0521 0.058 Uiso 1 1 calc R . .
C12 C -0.1882(4) 0.1381(2) -0.0278(2) 0.0545(11) Uani 1 1 d . B .
H12A H -0.1419 0.1626 -0.0632 0.065 Uiso 1 1 calc R . .
H12B H -0.1995 0.0977 -0.0500 0.065 Uiso 1 1 calc R . .
C13 C -0.3171(4) 0.1651(2) -0.0231(3) 0.0696(13) Uani 1 1 d . . .
H13A H -0.3640 0.1411 0.0126 0.084 Uiso 1 1 calc R B .
H13B H -0.3068 0.2061 -0.0023 0.084 Uiso 1 1 calc R . .
C14 C -0.3961(5) 0.1692(3) -0.0933(3) 0.0793(16) Uani 1 1 d . B .
H14A H -0.3489 0.1903 -0.1306 0.119 Uiso 1 1 calc R . .
H14B H -0.4743 0.1912 -0.0848 0.119 Uiso 1 1 calc R . .
H14C H -0.4176 0.1286 -0.1113 0.119 Uiso 1 1 calc R . .
C15 C 0.2746(3) 0.26003(19) 0.0762(2) 0.0480(10) Uani 1 1 d . . .
H15A H 0.2999 0.2447 0.1266 0.058 Uiso 1 1 calc R . .
H15B H 0.2618 0.3040 0.0797 0.058 Uiso 1 1 calc R . .
C16 C 0.1221(3) 0.2531(2) -0.0243(2) 0.0498(10) Uani 1 1 d . . .
H16A H 0.1064 0.2969 -0.0229 0.060 Uiso 1 1 calc R . .
H16B H 0.0424 0.2331 -0.0428 0.060 Uiso 1 1 calc R . .
C17 C 0.5426(6) 0.2886(3) 0.2228(3) 0.0938(19) Uani 1 1 d . . .
H17 H 0.5727 0.3256 0.2042 0.113 Uiso 1 1 calc R . .
C18 C 0.5430(8) 0.1847(4) 0.2230(6) 0.149(4) Uani 1 1 d . . .
H18 H 0.5740 0.1477 0.2050 0.178 Uiso 1 1 calc R . .
C19 C 0.5833(5) 0.2366(4) 0.1956(4) 0.103(2) Uani 1 1 d . . .
H19 H 0.6407 0.2366 0.1570 0.123 Uiso 1 1 calc R . .
C2A C 0.309(2) 0.0323(8) 0.1051(16) 0.085(3) Uani 0.319(7) 1 d PDU B 2
H2A1 H 0.3221 0.0027 0.0654 0.102 Uiso 0.319(7) 1 calc PR B 2
H2A2 H 0.2574 0.0120 0.1419 0.102 Uiso 0.319(7) 1 calc PR B 2
C3A C 0.440(2) 0.0447(12) 0.144(2) 0.152(4) Uani 0.319(7) 1 d PDU B 2
H3A1 H 0.4682 0.0854 0.1310 0.183 Uiso 0.319(7) 1 calc PR B 2
H3A2 H 0.4330 0.0431 0.1987 0.183 Uiso 0.319(7) 1 calc PR B 2
C4A C 0.538(2) -0.0015(13) 0.121(2) 0.193(5) Uani 0.319(7) 1 d PDU B 2
H4A1 H 0.6196 0.0069 0.1478 0.289 Uiso 0.319(7) 1 calc PR B 2
H4A2 H 0.5466 0.0011 0.0677 0.289 Uiso 0.319(7) 1 calc PR B 2
H4A3 H 0.5092 -0.0419 0.1342 0.289 Uiso 0.319(7) 1 calc PR B 2
C6A C 0.1514(14) 0.0589(8) -0.1188(9) 0.0576(18) Uani 0.319(7) 1 d PDU B 2
H6A1 H 0.2257 0.0482 -0.0851 0.069 Uiso 0.319(7) 1 calc PR B 2
H6A2 H 0.1353 0.1022 -0.1119 0.069 Uiso 0.319(7) 1 calc PR B 2
C7A C 0.190(3) 0.0501(12) -0.1987(12) 0.076(2) Uani 0.319(7) 1 d PDU B 2
H7A1 H 0.2375 0.0120 -0.2028 0.091 Uiso 0.319(7) 1 calc PR B 2
H7A2 H 0.1138 0.0484 -0.2333 0.091 Uiso 0.319(7) 1 calc PR B 2
C8A C 0.274(2) 0.1030(12) -0.2185(15) 0.105(3) Uani 0.319(7) 1 d PDU B 2
H8A1 H 0.3056 0.0966 -0.2679 0.158 Uiso 0.319(7) 1 calc PR B 2
H8A2 H 0.3461 0.1061 -0.1817 0.158 Uiso 0.319(7) 1 calc PR B 2
H8A3 H 0.2243 0.1402 -0.2184 0.158 Uiso 0.319(7) 1 calc PR B 2

loop_
_atom_site_aniso_label
_atom_site_aniso_U_11
_atom_site_aniso_U_22
_atom_site_aniso_U_33
_atom_site_aniso_U_23
_atom_site_aniso_U_13
_atom_site_aniso_U_12
Mg1 0.0438(7) 0.0473(8) 0.0343(7) -0.0037(5) 0.0043(5) 0.0015(5)
Li1 0.044(3) 0.050(4) 0.035(3) -0.005(3) 0.004(2) -0.004(3)
O1 0.0318(12) 0.0567(16) 0.0382(14) -0.0013(11) 0.0042(10) -0.0078(11)
O2 0.085(2) 0.0597(17) 0.0322(14) -0.0064(12) 0.0055(13) 0.0181(15)
C1 0.045(2) 0.070(3) 0.054(2) -0.014(2) 0.0038(18) 0.0083(19)
C2 0.061(4) 0.079(4) 0.113(8) 0.009(5) -0.013(4) 0.012(4)
C3 0.081(5) 0.107(8) 0.262(12) 0.005(7) -0.048(6) 0.018(5)
C4 0.090(6) 0.147(9) 0.339(15) 0.024(10) -0.006(9) 0.016(5)
C5 0.067(2) 0.053(2) 0.036(2) 0.0038(17) 0.0138(18) -0.0033(19)
C6 0.070(3) 0.063(5) 0.041(2) 0.000(4) 0.012(2) -0.015(4)
C7 0.083(4) 0.104(6) 0.042(3) 0.007(3) 0.015(2) -0.015(4)
C8 0.094(6) 0.156(9) 0.067(4) 0.024(7) 0.017(5) -0.032(6)
C9 0.174(5) 0.058(3) 0.037(2) 0.001(2) 0.011(3) 0.038(3)
C10 0.047(2) 0.056(2) 0.037(2) -0.0070(17) 0.0032(16) 0.0005(17)
C11 0.041(2) 0.052(2) 0.053(2) -0.0044(19) -0.0034(17) -0.0010(17)
C12 0.057(2) 0.062(3) 0.044(2) 0.004(2) 0.0043(18) 0.012(2)
C13 0.057(3) 0.086(4) 0.065(3) -0.011(3) -0.005(2) 0.017(2)
C14 0.076(3) 0.102(4) 0.059(3) -0.004(3) 0.001(2) 0.034(3)
C15 0.043(2) 0.068(3) 0.0327(19) -0.0028(18) -0.0016(15) -0.0148(18)
C16 0.0347(18) 0.070(3) 0.045(2) 0.006(2) -0.0001(16) -0.0070(18)
C17 0.100(5) 0.129(5) 0.050(3) 0.005(3) -0.015(3) -0.013(4)
C18 0.105(7) 0.137(7) 0.200(13) -0.033(7) -0.026(6) 0.032(5)
C19 0.055(3) 0.168(7) 0.082(4) -0.024(5) -0.018(3) 0.011(4)
C2A 0.061(4) 0.079(4) 0.113(8) 0.009(5) -0.013(4) 0.012(4)
C3A 0.081(5) 0.107(8) 0.262(12) 0.005(7) -0.048(6) 0.018(5)
C4A 0.090(6) 0.147(9) 0.339(15) 0.024(10) -0.006(9) 0.016(5)
C6A 0.070(3) 0.063(5) 0.041(2) 0.000(4) 0.012(2) -0.015(4)
C7A 0.083(4) 0.104(6) 0.042(3) 0.007(3) 0.015(2) -0.015(4)
C8A 0.094(6) 0.156(9) 0.067(4) 0.024(7) 0.017(5) -0.032(6)

loop_
_atom_type_symbol
_atom_type_description
_atom_type_scat_dispersion_real
_atom_type_scat_dispersion_imag
_atom_type_scat_source
Mg Mg 0.0486 0.0363 'International Tables Vol C Tables 4.2.6.8 and 6.1.1.4'
Li Li -0.0003 0.0001 'International Tables Vol C Tables 4.2.6.8 and 6.1.1.4'
O O 0.0106 0.0060 'International Tables Vol C Tables 4.2.6.8 and 6.1.1.4'
C C 0.0033 0.0016 'International Tables Vol C Tables 4.2.6.8 and 6.1.1.4'
H H 0.0000 0.0000 'International Tables Vol C Tables 4.2.6.8 and 6.1.1.4'

loop_
_geom_angle_atom_site_label_1
_geom_angle_atom_site_label_2
_geom_angle_atom_site_label_3
_geom_angle
_geom_angle_site_symmetry_1
_geom_angle_site_symmetry_3
C1 Mg1 C11 110.39(15) . .
C1 Mg1 C5 108.66(15) . .
C11 Mg1 C5 113.05(16) . .
C1 Mg1 C5 110.84(16) . 5
C11 Mg1 C5 107.69(15) . 5
C5 Mg1 C5 106.14(12) . 5
C1 Mg1 Li1 54.69(17) . .
C11 Mg1 Li1 55.72(17) . .
C5 Mg1 Li1 129.78(17) . .
C5 Mg1 Li1 124.06(17) 5 .
C1 Mg1 Mg1 124.22(12) . 5
C11 Mg1 Mg1 125.33(12) . 5
C5 Mg1 Mg1 53.60(11) . 5
C5 Mg1 Mg1 52.55(10) 5 5
Li1 Mg1 Mg1 176.40(15) . 5
O1 Li1 O2 105.4(3) . .
O1 Li1 Mg1 133.1(3) . .
O2 Li1 Mg1 121.4(3) . .
C15 O1 C16 110.0(3) . .
C15 O1 Li1 124.3(3) . .
C16 O1 Li1 122.3(3) . .
C10 O2 C9 109.1(3) . .
C10 O2 Li1 131.1(3) . .
C9 O2 Li1 116.3(3) . .
C2 C1 C2A 21.4(11) . .
C2 C1 Mg1 100.9(4) . .
C2A C1 Mg1 116.1(9) . .
C3 C2 C1 117.6(8) . .
C4 C3 C2 123.7(11) . .
C6A C5 C6 28.9(6) . .
C6A C5 Mg1 103.1(6) . .
C6 C5 Mg1 114.3(4) . .
C5 C6 C7 115.1(7) . .
C8 C7 C6 113.2(10) . .
O2 C9 C9 110.6(4) . 2
O2 C10 C10 110.9(3) . 2
C12 C11 Mg1 109.2(3) . .
C13 C12 C11 119.1(4) . .
C14 C13 C12 116.4(4) . .
O1 C15 C16 109.9(3) . 7
O1 C16 C15 110.3(3) . 7
C19 C17 C17 120.0(4) . 2_655
C19 C18 C18 120.1(5) . 2_655
C17 C19 C18 119.9(8) . .
C1 C2A C3A 122.1(17) . .
C4A C3A C2A 111(2) . .
C5 C6A C7A 119.6(13) . .
C8A C7A C6A 108.2(16) . .

loop_
_geom_bond_atom_site_label_1
_geom_bond_atom_site_label_2
_geom_bond_distance
_geom_bond_site_symmetry_2
Mg1 C1 2.226(4) .
Mg1 C11 2.234(4) .
Mg1 C5 2.281(4) .
Mg1 C5 2.313(4) 5
Mg1 Li1 2.576(6) .
Mg1 Mg1 2.760(2) 5
Li1 O1 1.933(7) .
Li1 O2 1.958(6) .
O1 C15 1.437(4) .
O1 C16 1.438(4) .
O2 C10 1.420(4) .
O2 C9 1.428(5) .
C1 C2 1.511(7) .
C1 C2A 1.520(10) .
C2 C3 1.496(8) .
C3 C4 1.460(9) .
C5 C6A 1.492(9) .
C5 C6 1.507(6) .
C6 C7 1.536(9) .
C7 C8 1.525(9) .
C9 C9 1.468(12) 2
C10 C10 1.496(7) 2
C11 C12 1.506(5) .
C12 C13 1.493(6) .
C13 C14 1.475(6) .
C15 C16 1.506(5) 7
C16 C15 1.506(5) 7
C17 C19 1.337(9) .
C17 C17 1.369(12) 2_655
C18 C19 1.337(10) .
C18 C18 1.37(2) 2_655
C2A C3A 1.535(10) .
C3A C4A 1.529(10) .
C6A C7A 1.531(10) .
C7A C8A 1.527(10) .
